data_7247015
loop_
_publ_author_name
'Brown, Matthew L.'
'Karpiuk, Thomas E.'
'Leznoff, Daniel B.'

_publ_section_title
;
 Emissive lanthanide dicyanoaurate coordination polymers with
 2,2&#x2032;-bipyridine dioxide antenna groups and their hydration states
;
_journal_issue 33
_journal_name_full CrystEngComm
_journal_page_first 4658
_journal_page_last 4668
_journal_paper_doi 10.1039/D3CE00583F
_journal_volume 25
_journal_year 2023
_chemical_formula_moiety '0.5(C52 H40 Au6 N20 O12 Sm2), 2(C2 H6 O)'
_chemical_formula_sum 'C30 H32 Au3 N10 O8 Sm'
_chemical_formula_weight 1401.90
_space_group_crystal_system monoclinic
_space_group_IT_number 15
_space_group_name_Hall '-C 2yc'
_space_group_name_H-M_alt 'C 1 2/c 1'
_atom_sites_solution_hydrogens mixed
_atom_sites_solution_primary dual
_audit_creation_date 2022-11-28
_audit_creation_method
;
Olex2 1.2
(compiled 2018.05.29 svn.r3508 for OlexSys, GUI svn.r5506)
;
_audit_update_record
;
2022-12-01 deposited with the CCDC.	2023-07-05 downloaded from the CCDC.
;
_cell_angle_alpha 90
_cell_angle_beta 100.364(3)
_cell_angle_gamma 90
_cell_formula_units_Z 4
_cell_length_a 10.9102(9)
_cell_length_b 18.2189(15)
_cell_length_c 19.7594(18)
_cell_measurement_reflns_used 8648
_cell_measurement_temperature 230
_cell_measurement_theta_max 41.161
_cell_measurement_theta_min 2.469
_cell_volume 3863.5(6)
_computing_cell_refinement 'SAINT V8.40A (Bruker, 2016)'
_computing_data_reduction 'SAINT V8.40A (Bruker, 2016)'
_computing_molecular_graphics 'Olex2 (Dolomanov et al., 2009)'
_computing_publication_material 'Olex2 (Dolomanov et al., 2009)'
_computing_structure_refinement 'ShelXL (Sheldrick, 2015)'
_computing_structure_solution 'ShelXT (Sheldrick, 2015)'
_diffrn_ambient_temperature 230
_diffrn_detector 'Bruker CMOS PHOTON II area detector'
_diffrn_detector_area_resol_mean 8.3
_diffrn_measured_fraction_theta_full 0.999
_diffrn_measured_fraction_theta_max 1.000
_diffrn_measurement_device 'three-circle diffractometer'
_diffrn_measurement_device_type 'Bruker APEX2 Mo'
_diffrn_measurement_method '\f and \w scans'
_diffrn_radiation_monochromator 'horizontally mounted graphite crystal (Triumph Monochromator, parallel)'
_diffrn_radiation_type MoK\a
_diffrn_radiation_wavelength 0.71073
_diffrn_reflns_av_R_equivalents 0.0358
_diffrn_reflns_av_unetI/netI 0.0322
_diffrn_reflns_Laue_measured_fraction_full 0.999
_diffrn_reflns_Laue_measured_fraction_max 1.000
_diffrn_reflns_limit_h_max 19
_diffrn_reflns_limit_h_min -19
_diffrn_reflns_limit_k_max 32
_diffrn_reflns_limit_k_min -33
_diffrn_reflns_limit_l_max 35
_diffrn_reflns_limit_l_min -34
_diffrn_reflns_number 54271
_diffrn_reflns_point_group_measured_fraction_full 0.999
_diffrn_reflns_point_group_measured_fraction_max 1.000
_diffrn_reflns_theta_full 25.242
_diffrn_reflns_theta_max 40.249
_diffrn_reflns_theta_min 2.202
_diffrn_source 'sealed tube'
_diffrn_standards_number 0
_exptl_absorpt_coefficient_mu 12.913
_exptl_absorpt_correction_T_max 0.7481
_exptl_absorpt_correction_T_min 0.4256
_exptl_absorpt_correction_type multi-scan
_exptl_absorpt_process_details
;
SADABS-2016/2 (Bruker,2016/2) was used for absorption correction.
wR2(int) was 0.1301 before and 0.0532 after correction.
The Ratio of minimum to maximum transmission is 0.5689.
;
_exptl_crystal_colour 'clear colourless'
_exptl_crystal_colour_lustre clear
_exptl_crystal_colour_primary colourless
_exptl_crystal_density_diffrn 2.410
_exptl_crystal_description prism
_exptl_crystal_F_000 2580
_exptl_crystal_preparation Luminescent
_exptl_crystal_recrystallization_method 'Crystallized from 1:1 EtOH:H2O'
_exptl_crystal_size_max 0.704
_exptl_crystal_size_mid 0.363
_exptl_crystal_size_min 0.306
_refine_diff_density_max 1.979
_refine_diff_density_min -1.720
_refine_diff_density_rms 0.148
_refine_ls_extinction_coef 0.000571(19)
_refine_ls_extinction_expression Fc^*^=kFc[1+0.001xFc^2^\l^3^/sin(2\q)]^-1/4^
_refine_ls_extinction_method 'SHELXL-2019/2 (Sheldrick 2019)'
_refine_ls_goodness_of_fit_ref 1.029
_refine_ls_hydrogen_treatment mixed
_refine_ls_matrix_type full
_refine_ls_number_parameters 246
_refine_ls_number_reflns 12158
_refine_ls_number_restraints 7
_refine_ls_restrained_S_all 1.033
_refine_ls_R_factor_all 0.0359
_refine_ls_R_factor_gt 0.0258
_refine_ls_shift/su_max 0.006
_refine_ls_shift/su_mean 0.000
_refine_ls_structure_factor_coef Fsqd
_refine_ls_weighting_details 'w=1/[\s^2^(Fo^2^)+(0.0165P)^2^+5.7455P] where P=(Fo^2^+2Fc^2^)/3'
_refine_ls_weighting_scheme calc
_refine_ls_wR_factor_gt 0.0535
_refine_ls_wR_factor_ref 0.0563
_reflns_Friedel_coverage 0.000
_reflns_number_gt 10004
_reflns_number_total 12158
_reflns_threshold_expression 'I > 2\s(I)'
_cod_data_source_file d3ce00583f2.cif
_cod_data_source_block SmEW
_cod_depositor_comments 'Adding full bibliography for 7247008--7247022.cif.'
_cod_database_code 7247015
_shelx_shelxl_version_number 2019/2
_shelx_space_group_comment
;
The symmetry employed for this shelxl refinement is uniquely defined
by the following loop, which should always be used as a source of
symmetry information in preference to the above space-group names.
They are only intended as comments.
;
_shelx_estimated_absorpt_t_max 0.110
_shelx_estimated_absorpt_t_min 0.040
_olex2_refinement_description
;
1. Fixed Uiso
 At 1.2 times of:
  All C(H) groups, All C(H,H) groups
 At 1.5 times of:
  All C(H,H,H) groups, All O(H) groups, All O(H,H) groups
2. Restrained distances
 H1A-H1B
 1.31 with sigma of 0.02
 O1-H1A = O1-H1B
 0.82 with sigma of 0.02
 O2-H1A
 1.87 with sigma of 0.02
 H1B-N2_$1
 1.93 with sigma of 0.02
 C21-C22
 1.54 with sigma of 0.02
 H2-N3
 3.6 with sigma of 0.02
3.a Secondary CH2 refined with riding coordinates:
 C21(H21A,H21B)
3.b Aromatic/amide H refined with riding coordinates:
 C10(H10), C11(H11), C13(H13), C12(H12), C16(H16), C17(H17), C18(H18), C19(H19)
3.c Idealised Me refined as rotating group:
 C22(H22A,H22B,H22C)
3.d Idealised tetrahedral OH refined as rotating group:
 O2(H2)
;
_olex2_exptl_crystal_mounting_method 'Mounted using parabar oil on a MiTiGen Loop'
_olex2_submission_special_instructions 'No special instructions were received'

loop_
_space_group_symop_operation_xyz
'x, y, z'
'-x, y, -z+1/2'
'x+1/2, y+1/2, z'
'-x+1/2, y+1/2, -z+1/2'
'-x, -y, -z'
'x, -y, z-1/2'
'-x+1/2, -y+1/2, -z'
'x+1/2, -y+1/2, z-1/2'

loop_
_atom_site_label
_atom_site_type_symbol
_atom_site_fract_x
_atom_site_fract_y
_atom_site_fract_z
_atom_site_U_iso_or_equiv
_atom_site_adp_type
_atom_site_occupancy
_atom_site_site_symmetry_order
_atom_site_calc_flag
_atom_site_refinement_flags_posn
_atom_site_refinement_flags_adp
_atom_site_refinement_flags_occupancy
_atom_site_disorder_assembly
_atom_site_disorder_group
Au1 Au 0.14899(2) 0.66054(2) 0.52932(2) 0.02760(2) Uani 1 1 d . . . . .
O1 O 0.41386(16) 0.65295(8) 0.80483(9) 0.0286(3) Uani 1 1 d D . . . .
H1A H 0.3421(14) 0.6529(17) 0.8111(18) 0.043 Uiso 1 1 d DR . . . .
H1B H 0.447(3) 0.6870(14) 0.8304(14) 0.043 Uiso 1 1 d DR . . . .
N1 N 0.32498(19) 0.59650(12) 0.65781(10) 0.0328(4) Uani 1 1 d . . . . .
Sm1 Sm 0.500000 0.55161(2) 0.750000 0.01520(2) Uani 1 2 d S T P . .
C1 C 0.2569(2) 0.61951(12) 0.61160(11) 0.0286(4) Uani 1 1 d . . . . .
Au2 Au 0.000000 0.500000 0.500000 0.04130(4) Uani 1 2 d S T P . .
O2 O 0.1708(3) 0.6496(2) 0.8106(3) 0.1003(14) Uani 1 1 d D . . . .
H2 H 0.124575 0.619757 0.786612 0.150 Uiso 1 1 calc DGR . . . .
N2 N 0.0046(3) 0.73828(14) 0.39852(12) 0.0448(5) Uani 1 1 d D . . . .
C3 C -0.0364(3) 0.5044(2) 0.59472(19) 0.0531(8) Uani 1 1 d . . . . .
N3 N -0.0594(3) 0.5098(3) 0.64880(19) 0.0771(11) Uani 1 1 d D . . . .
C2 C 0.0539(2) 0.70828(13) 0.44629(12) 0.0335(4) Uani 1 1 d . . . . .
N10 N 0.29791(14) 0.44366(9) 0.79933(9) 0.0213(3) Uani 1 1 d . . . . .
C10 C 0.20153(19) 0.43041(15) 0.74837(12) 0.0314(4) Uani 1 1 d . . . . .
H10 H 0.167398 0.468934 0.719331 0.038 Uiso 1 1 calc R . . . .
O10 O 0.34156(13) 0.51160(8) 0.80871(8) 0.0230(2) Uani 1 1 d . . . . .
N11 N 0.56144(15) 0.43365(9) 0.88292(8) 0.0221(3) Uani 1 1 d . . . . .
O11 O 0.57134(13) 0.44416(8) 0.81822(7) 0.0233(2) Uani 1 1 d . . . . .
C11 C 0.1519(2) 0.36075(18) 0.73814(15) 0.0416(6) Uani 1 1 d . . . . .
H11 H 0.086024 0.351436 0.701458 0.050 Uiso 1 1 calc R . . . .
C14 C 0.34941(18) 0.38957(11) 0.84245(10) 0.0234(3) Uani 1 1 d . . . . .
C13 C 0.2983(3) 0.31979(13) 0.83470(15) 0.0362(5) Uani 1 1 d . . . . .
H13 H 0.330906 0.282298 0.865409 0.043 Uiso 1 1 calc R . . . .
C12 C 0.1998(3) 0.30504(16) 0.78210(16) 0.0445(6) Uani 1 1 d . . . . .
H12 H 0.165848 0.257550 0.776384 0.053 Uiso 1 1 calc R . . . .
C16 C 0.4463(2) 0.39222(14) 0.96673(12) 0.0338(5) Uani 1 1 d . . . . .
H16 H 0.372442 0.372936 0.977827 0.041 Uiso 1 1 calc R . . . .
C17 C 0.5476(3) 0.40524(16) 1.01848(12) 0.0413(6) Uani 1 1 d . . . . .
H17 H 0.542856 0.395562 1.064669 0.050 Uiso 1 1 calc R . . . .
C18 C 0.6542(3) 0.43231(16) 1.00128(13) 0.0414(6) Uani 1 1 d . . . . .
H18 H 0.723518 0.441828 1.035896 0.050 Uiso 1 1 calc R . . . .
C19 C 0.6612(2) 0.44591(13) 0.93321(12) 0.0318(4) Uani 1 1 d . . . . .
H19 H 0.735683 0.463778 0.921791 0.038 Uiso 1 1 calc R . . . .
C21 C 0.0993(5) 0.6985(4) 0.8403(4) 0.128(3) Uani 1 1 d D . . . .
H21A H 0.065589 0.734999 0.805432 0.154 Uiso 1 1 calc R . . . .
H21B H 0.028405 0.671487 0.852092 0.154 Uiso 1 1 calc R . . . .
C22 C 0.1552(6) 0.7350(4) 0.8972(4) 0.130(3) Uani 1 1 d D . . . .
H22A H 0.099157 0.772435 0.908776 0.194 Uiso 1 1 calc GR . . . .
H22B H 0.230922 0.757981 0.888296 0.194 Uiso 1 1 calc GR . . . .
H22C H 0.175429 0.700850 0.935157 0.194 Uiso 1 1 calc GR . . . .
C15 C 0.45269(19) 0.40736(11) 0.89867(10) 0.0234(3) Uani 1 1 d . . . . .

loop_
_atom_site_aniso_label
_atom_site_aniso_U_11
_atom_site_aniso_U_22
_atom_site_aniso_U_33
_atom_site_aniso_U_23
_atom_site_aniso_U_13
_atom_site_aniso_U_12
Au1 0.02725(4) 0.03018(4) 0.02267(3) 0.00347(3) -0.00278(2) 0.00687(3)
O1 0.0294(7) 0.0225(6) 0.0333(8) -0.0109(6) 0.0040(6) 0.0009(5)
N1 0.0320(9) 0.0339(9) 0.0278(8) 0.0012(7) -0.0072(7) 0.0054(7)
Sm1 0.01680(5) 0.01433(4) 0.01341(4) 0.000 -0.00016(3) 0.000
C1 0.0293(9) 0.0278(9) 0.0256(8) -0.0007(7) -0.0037(7) 0.0032(7)
Au2 0.02804(6) 0.04567(8) 0.04980(8) 0.00886(6) 0.00594(5) 0.00178(5)
O2 0.0511(16) 0.085(2) 0.176(4) -0.059(2) 0.051(2) -0.0048(15)
N2 0.0552(14) 0.0387(11) 0.0351(11) 0.0114(9) -0.0068(9) 0.0056(10)
C3 0.0341(13) 0.068(2) 0.0564(19) 0.0118(16) 0.0073(12) 0.0028(13)
N3 0.0563(19) 0.122(4) 0.0558(19) 0.014(2) 0.0185(15) 0.008(2)
C2 0.0375(11) 0.0304(10) 0.0292(10) 0.0050(8) -0.0035(8) 0.0032(9)
N10 0.0177(6) 0.0217(6) 0.0253(7) -0.0019(5) 0.0057(5) -0.0021(5)
C10 0.0199(8) 0.0444(12) 0.0290(9) -0.0021(9) 0.0018(7) -0.0045(8)
O10 0.0212(6) 0.0188(5) 0.0297(7) 0.0006(5) 0.0060(5) -0.0002(4)
N11 0.0234(7) 0.0207(6) 0.0215(6) 0.0063(5) 0.0021(5) 0.0006(5)
O11 0.0232(6) 0.0259(6) 0.0214(6) 0.0076(5) 0.0057(5) 0.0045(5)
C11 0.0304(11) 0.0557(16) 0.0392(12) -0.0173(12) 0.0075(9) -0.0178(11)
C14 0.0240(8) 0.0213(7) 0.0260(8) 0.0003(6) 0.0075(6) -0.0042(6)
C13 0.0407(12) 0.0229(9) 0.0465(13) -0.0010(9) 0.0117(10) -0.0100(9)
C12 0.0433(14) 0.0386(13) 0.0530(16) -0.0158(12) 0.0126(12) -0.0212(11)
C16 0.0420(12) 0.0341(10) 0.0278(9) 0.0078(8) 0.0129(9) -0.0033(9)
C17 0.0600(17) 0.0411(13) 0.0220(9) 0.0083(9) 0.0053(10) 0.0003(12)
C18 0.0502(14) 0.0416(13) 0.0263(10) 0.0091(9) -0.0097(9) -0.0031(11)
C19 0.0296(9) 0.0326(10) 0.0294(9) 0.0094(8) -0.0046(7) -0.0030(8)
C21 0.054(3) 0.162(7) 0.171(7) -0.078(6) 0.028(3) 0.026(3)
C22 0.085(4) 0.147(6) 0.160(7) -0.078(5) 0.031(4) 0.027(4)
C15 0.0258(8) 0.0213(7) 0.0234(8) 0.0036(6) 0.0049(6) -0.0026(6)

loop_
_atom_type_symbol
_atom_type_description
_atom_type_scat_dispersion_real
_atom_type_scat_dispersion_imag
_atom_type_scat_source
C C 0.0033 0.0016 'International Tables Vol C Tables 4.2.6.8 and 6.1.1.4'
H H 0.0000 0.0000 'International Tables Vol C Tables 4.2.6.8 and 6.1.1.4'
Au Au -2.0133 8.8022 'International Tables Vol C Tables 4.2.6.8 and 6.1.1.4'
N N 0.0061 0.0033 'International Tables Vol C Tables 4.2.6.8 and 6.1.1.4'
O O 0.0106 0.0060 'International Tables Vol C Tables 4.2.6.8 and 6.1.1.4'
Sm Sm -0.1638 3.4418 'International Tables Vol C Tables 4.2.6.8 and 6.1.1.4'

loop_
_geom_angle_atom_site_label_1
_geom_angle_atom_site_label_2
_geom_angle_atom_site_label_3
_geom_angle
_geom_angle_site_symmetry_1
_geom_angle_site_symmetry_3
_geom_angle_publ_flag
C1 Au1 Au2 90.61(7) . . ?
C1 Au1 C2 174.55(10) . . ?
C2 Au1 Au2 94.29(7) . . ?
H1A O1 H1B 103(2) . . ?
Sm1 O1 H1A 122(2) . . ?
Sm1 O1 H1B 133(2) . . ?
C1 N1 Sm1 171.5(2) . . ?
O1 Sm1 O1 80.28(8) 2_656 . ?
O1 Sm1 N1 74.55(7) . 2_656 ?
O1 Sm1 N1 76.78(6) 2_656 2_656 ?
O1 Sm1 N1 76.78(6) . . ?
O1 Sm1 N1 74.55(7) 2_656 . ?
O1 Sm1 O11 118.67(6) . . ?
O1 Sm1 O11 139.01(5) 2_656 . ?
O1 Sm1 O11 118.67(6) 2_656 2_656 ?
O1 Sm1 O11 139.01(5) . 2_656 ?
N1 Sm1 N1 142.22(10) . 2_656 ?
O10 Sm1 O1 68.75(5) . . ?
O10 Sm1 O1 146.51(5) 2_656 . ?
O10 Sm1 O1 146.51(5) . 2_656 ?
O10 Sm1 O1 68.75(5) 2_656 2_656 ?
O10 Sm1 N1 85.93(6) . . ?
O10 Sm1 N1 105.70(6) . 2_656 ?
O10 Sm1 N1 85.93(6) 2_656 2_656 ?
O10 Sm1 N1 105.70(6) 2_656 . ?
O10 Sm1 O10 144.07(7) 2_656 . ?
O10 Sm1 O11 80.44(5) . 2_656 ?
O10 Sm1 O11 70.61(5) 2_656 2_656 ?
O10 Sm1 O11 70.61(5) . . ?
O10 Sm1 O11 80.44(5) 2_656 . ?
O11 Sm1 N1 74.63(6) . 2_656 ?
O11 Sm1 N1 141.98(6) . . ?
O11 Sm1 N1 74.64(6) 2_656 . ?
O11 Sm1 N1 141.98(6) 2_656 2_656 ?
O11 Sm1 O11 72.30(7) . 2_656 ?
N1 C1 Au1 176.3(2) . . ?
Au1 Au2 Au1 180.0 5_566 . ?
C3 Au2 Au1 88.54(11) . . ?
C3 Au2 Au1 91.46(11) . 5_566 ?
C3 Au2 Au1 91.46(11) 5_566 . ?
C3 Au2 Au1 88.54(11) 5_566 5_566 ?
C3 Au2 C3 180.0 5_566 . ?
C21 O2 H2 109.5 . . ?
N3 C3 Au2 177.2(4) . . ?
N2 C2 Au1 176.2(3) . . ?
C10 N10 C14 121.42(19) . . ?
O10 N10 C10 119.08(18) . . ?
O10 N10 C14 119.48(16) . . ?
N10 C10 H10 119.7 . . ?
N10 C10 C11 120.6(2) . . ?
C11 C10 H10 119.7 . . ?
N10 O10 Sm1 119.66(11) . . ?
O11 N11 C19 119.56(18) . . ?
O11 N11 C15 119.91(16) . . ?
C19 N11 C15 120.47(18) . . ?
N11 O11 Sm1 125.69(11) . . ?
C10 C11 H11 120.3 . . ?
C12 C11 C10 119.4(2) . . ?
C12 C11 H11 120.3 . . ?
N10 C14 C13 119.0(2) . . ?
N10 C14 C15 119.29(17) . . ?
C13 C14 C15 121.7(2) . . ?
C14 C13 H13 119.8 . . ?
C12 C13 C14 120.3(3) . . ?
C12 C13 H13 119.8 . . ?
C11 C12 C13 119.2(2) . . ?
C11 C12 H12 120.4 . . ?
C13 C12 H12 120.4 . . ?
C17 C16 H16 119.7 . . ?
C17 C16 C15 120.6(2) . . ?
C15 C16 H16 119.7 . . ?
C16 C17 H17 120.6 . . ?
C18 C17 C16 118.8(2) . . ?
C18 C17 H17 120.6 . . ?
C17 C18 H18 119.8 . . ?
C17 C18 C19 120.4(2) . . ?
C19 C18 H18 119.8 . . ?
N11 C19 C18 120.4(2) . . ?
N11 C19 H19 119.8 . . ?
C18 C19 H19 119.8 . . ?
O2 C21 H21A 107.9 . . ?
O2 C21 H21B 107.9 . . ?
H21A C21 H21B 107.2 . . ?
C22 C21 O2 117.7(5) . . ?
C22 C21 H21A 107.9 . . ?
C22 C21 H21B 107.9 . . ?
C21 C22 H22A 109.5 . . ?
C21 C22 H22B 109.5 . . ?
C21 C22 H22C 109.5 . . ?
H22A C22 H22B 109.5 . . ?
H22A C22 H22C 109.5 . . ?
H22B C22 H22C 109.5 . . ?
N11 C15 C14 118.98(17) . . ?
N11 C15 C16 119.21(19) . . ?
C16 C15 C14 121.57(19) . . ?

loop_
_geom_bond_atom_site_label_1
_geom_bond_atom_site_label_2
_geom_bond_distance
_geom_bond_site_symmetry_2
_geom_bond_publ_flag
Au1 C1 1.975(2) . ?
Au1 Au2 3.3457(2) . ?
Au1 C2 1.978(2) . ?
O1 H1A 0.815(14) . ?
O1 H1B 0.838(13) . ?
O1 Sm1 2.4150(15) . ?
N1 Sm1 2.5262(18) . ?
N1 C1 1.148(3) . ?
Sm1 O10 2.3636(14) . ?
Sm1 O10 2.3636(14) 2_656 ?
Sm1 O11 2.4245(14) . ?
Sm1 O11 2.4245(14) 2_656 ?
Au2 C3 1.984(4) 5_566 ?
Au2 C3 1.984(4) . ?
O2 H2 0.8300 . ?
O2 C21 1.383(5) . ?
N2 C2 1.139(3) . ?
C3 N3 1.145(5) . ?
N10 C10 1.341(3) . ?
N10 O10 1.327(2) . ?
N10 C14 1.357(3) . ?
C10 H10 0.9400 . ?
C10 C11 1.380(4) . ?
N11 O11 1.316(2) . ?
N11 C19 1.354(3) . ?
N11 C15 1.366(3) . ?
C11 H11 0.9400 . ?
C11 C12 1.376(5) . ?
C14 C13 1.386(3) . ?
C14 C15 1.469(3) . ?
C13 H13 0.9400 . ?
C13 C12 1.380(4) . ?
C12 H12 0.9400 . ?
C16 H16 0.9400 . ?
C16 C17 1.385(4) . ?
C16 C15 1.387(3) . ?
C17 H17 0.9400 . ?
C17 C18 1.362(4) . ?
C18 H18 0.9400 . ?
C18 C19 1.383(3) . ?
C19 H19 0.9400 . ?
C21 H21A 0.9800 . ?
C21 H21B 0.9800 . ?
C21 C22 1.352(8) . ?
C22 H22A 0.9700 . ?
C22 H22B 0.9700 . ?
C22 H22C 0.9700 . ?

loop_
_geom_torsion_atom_site_label_1
_geom_torsion_atom_site_label_2
_geom_torsion_atom_site_label_3
_geom_torsion_atom_site_label_4
_geom_torsion
_geom_torsion_site_symmetry_1
_geom_torsion_site_symmetry_2
_geom_torsion_site_symmetry_3
_geom_torsion_site_symmetry_4
_geom_torsion_publ_flag
N10 C10 C11 C12 2.0(4) . . . . ?
N10 C14 C13 C12 2.6(4) . . . . ?
N10 C14 C15 N11 -62.2(3) . . . . ?
N10 C14 C15 C16 123.5(2) . . . . ?
C10 N10 O10 Sm1 -89.28(19) . . . . ?
C10 N10 C14 C13 -2.1(3) . . . . ?
C10 N10 C14 C15 -178.33(19) . . . . ?
C10 C11 C12 C13 -1.4(4) . . . . ?
O10 N10 C10 C11 -178.5(2) . . . . ?
O10 N10 C14 C13 176.21(19) . . . . ?
O10 N10 C14 C15 -0.1(3) . . . . ?
O11 N11 C19 C18 -177.3(2) . . . . ?
O11 N11 C15 C14 1.5(3) . . . . ?
O11 N11 C15 C16 175.98(19) . . . . ?
C14 N10 C10 C11 -0.2(3) . . . . ?
C14 N10 O10 Sm1 92.41(18) . . . . ?
C14 C13 C12 C11 -0.9(4) . . . . ?
C13 C14 C15 N11 121.6(2) . . . . ?
C13 C14 C15 C16 -52.7(3) . . . . ?
C16 C17 C18 C19 -0.5(4) . . . . ?
C17 C16 C15 N11 1.6(4) . . . . ?
C17 C16 C15 C14 176.0(2) . . . . ?
C17 C18 C19 N11 1.1(4) . . . . ?
C19 N11 O11 Sm1 -99.98(19) . . . . ?
C19 N11 C15 C14 -175.54(19) . . . . ?
C19 N11 C15 C16 -1.1(3) . . . . ?
C15 N11 O11 Sm1 83.0(2) . . . . ?
C15 N11 C19 C18 -0.3(3) . . . . ?
C15 C14 C13 C12 178.8(2) . . . . ?
C15 C16 C17 C18 -0.8(4) . . . . ?
